data_2012440
loop_
_publ_author_name
'Janczak, Jan'
'Idemori, Ynara Marina'

_publ_section_title
;
 Tetrakis[phthalocyaninato(2--)antimony(III)]
 hexadecaiodotetraantimony(III)
;
_journal_issue 1
_journal_name_full 'Acta Crystallographica Section C'
_journal_page_first m23
_journal_page_last m25
_journal_paper_doi 10.1107/S0108270101017590
_journal_volume 58
_journal_year 2002
_chemical_formula_moiety '[(C32H16N8)Sb]4[Sb4I16]'
_chemical_formula_sum 'C128 H64 I16 N32 Sb8'
_chemical_formula_weight 5054.62
_chemical_melting_point decomposition
_chemical_name_common 'Antimony phthalocyanine - antimony iodide'
_chemical_name_systematic
;
Tetrakis(phthalocyaninato(2-)antimony(III) hexadecaiodotetraantimony(III)
;
_space_group_IT_number 2
_symmetry_cell_setting triclinic
_symmetry_space_group_name_Hall '-P 1'
_symmetry_space_group_name_H-M 'P -1'
_atom_sites_solution_hydrogens geom
_atom_sites_solution_primary direct
_atom_sites_solution_secondary difmap
_cell_angle_alpha 88.59(3)
_cell_angle_beta 62.54(3)
_cell_angle_gamma 69.16(3)
_cell_formula_units_Z 1
_cell_length_a 15.963(3)
_cell_length_b 16.051(3)
_cell_length_c 16.552(3)
_cell_measurement_reflns_used 10265
_cell_measurement_temperature 293(2)
_cell_measurement_theta_max 27
_cell_measurement_theta_min 3
_cell_volume 3466.9(18)
_computing_cell_refinement 'KUMA KM-4 CCD software (Kuma Diffraction, 1999)'
_computing_data_collection 'KUMA KM-4 CCD software (Kuma Diffraction, 1999)'
_computing_data_reduction 'KUMA KM-4 CCD software (Kuma Diffraction, 1999)'
_computing_molecular_graphics 'SHELXTL (Sheldrick, 1990)'
_computing_publication_material 'SHELXL97 (Sheldrick, 1997)'
_computing_structure_refinement 'SHELXL97 (Sheldrick, 1997)'
_computing_structure_solution 'SHELXS97 (Sheldrick, 1997)'
_diffrn_ambient_temperature 293(2)
_diffrn_detector_area_resol_mean '1024x1024 with blocks 2x2'
_diffrn_measured_fraction_theta_full .951
_diffrn_measured_fraction_theta_max .951
_diffrn_measurement_device_type
;
KUMA KM-4 with two dimensional area CCD detector
;
_diffrn_measurement_method \w-scan
_diffrn_radiation_monochromator graphite
_diffrn_radiation_source 'fine-focus sealed tube'
_diffrn_radiation_type MoK\a
_diffrn_radiation_wavelength .71073
_diffrn_reflns_av_R_equivalents .0260
_diffrn_reflns_av_sigmaI/netI .0428
_diffrn_reflns_limit_h_max 17
_diffrn_reflns_limit_h_min -20
_diffrn_reflns_limit_k_max 20
_diffrn_reflns_limit_k_min -20
_diffrn_reflns_limit_l_max 21
_diffrn_reflns_limit_l_min -21
_diffrn_reflns_number 29594
_diffrn_reflns_theta_full 27.20
_diffrn_reflns_theta_max 27.20
_diffrn_reflns_theta_min 2.75
_exptl_absorpt_coefficient_mu 5.157
_exptl_absorpt_correction_T_max .6831
_exptl_absorpt_correction_T_min .4253
_exptl_absorpt_correction_type analytical
_exptl_absorpt_process_details
;
face-indexed, SHELXTL (Sheldrick, 1990)
;
_exptl_crystal_colour dark-violet
_exptl_crystal_density_diffrn 2.421
_exptl_crystal_density_meas 2.42
_exptl_crystal_density_method floatation
_exptl_crystal_description parallelepiped
_exptl_crystal_F_000 2312
_exptl_crystal_size_max .20
_exptl_crystal_size_mid .12
_exptl_crystal_size_min .08
_refine_diff_density_max 1.208
_refine_diff_density_min -1.167
_refine_ls_extinction_method none
_refine_ls_goodness_of_fit_ref 1.007
_refine_ls_hydrogen_treatment mixed
_refine_ls_matrix_type full
_refine_ls_number_parameters 829
_refine_ls_number_reflns 14695
_refine_ls_number_restraints 0
_refine_ls_restrained_S_all 1.007
_refine_ls_R_factor_all .0620
_refine_ls_R_factor_gt .0365
_refine_ls_shift/su_max .002
_refine_ls_shift/su_mean .000
_refine_ls_structure_factor_coef Fsqd
_refine_ls_weighting_details 'calc w=1/[\s^2^(Fo^2^)+(0.0351P)^2^+0.0131P] where P=(Fo^2^+2Fc^2^)/3'
_refine_ls_weighting_scheme calc
_refine_ls_wR_factor_gt .0728
_refine_ls_wR_factor_ref .0785
_reflns_number_gt 10265
_reflns_number_total 14695
_reflns_threshold_expression 'I > 2\s(I)'
_cod_data_source_file na1539.cif
_cod_data_source_block I
_cod_original_cell_volume 3466.9(11)
_cod_database_code 2012440
_cod_database_fobs_code 2012440

loop_
_symmetry_equiv_pos_as_xyz
'x, y, z'
'-x, -y, -z'

loop_
_atom_site_label
_atom_site_fract_x
_atom_site_fract_y
_atom_site_fract_z
_atom_site_U_iso_or_equiv
_atom_site_adp_type
_atom_site_calc_flag
_atom_site_refinement_flags
_atom_site_occupancy
_atom_site_disorder_assembly
_atom_site_disorder_group
_atom_site_type_symbol
I1 .44173(3) .50667(2) -.08872(2) .04754(9) Uani d . 1 . . I
I2 .32763(3) .76097(2) .09585(3) .04782(10) Uani d . 1 . . I
I3 .31639(4) .39256(3) .15588(3) .07056(13) Uani d . 1 . . I
I4 .21661(3) .62902(2) .33004(2) .05142(10) Uani d . 1 . . I
I5 .11982(3) .65177(3) .13332(4) .07356(14) Uani d . 1 . . I
I6 .46698(3) .74273(2) .26448(3) .05999(11) Uani d . 1 . . I
I7 .54873(4) .87614(3) .03333(4) .07912(15) Uani d . 1 . . I
I8 .75696(4) .64200(4) .05513(5) .09866(19) Uani d . 1 . . I
Sb3 .31258(3) .57793(2) .12772(2) .03965(9) Uani d . 1 . . Sb
Sb4 .56431(3) .70030(2) .06838(3) .04799(10) Uani d . 1 . . Sb
Sb1 .45956(2) .52091(2) .33145(2) .03776(9) Uani d . 1 . . Sb
N1 .6171(3) .4845(3) .3025(3) .0460(11) Uani d . 1 . . N
N2 .5977(3) .6162(3) .3904(3) .0495(11) Uani d . 1 . . N
N3 .4381(3) .5932(3) .4545(3) .0424(10) Uani d . 1 . . N
N4 .2614(3) .6145(3) .5614(3) .0452(11) Uani d . 1 . . N
N5 .3452(3) .4804(2) .4442(3) .0377(9) Uani d . 1 . . N
N6 .3667(4) .3458(3) .3611(3) .0485(11) Uani d . 1 . . N
N7 .5225(3) .3741(3) .2900(3) .0462(11) Uani d . 1 . . N
N8 .7015(4) .3462(3) .1901(3) .0546(12) Uani d . 1 . . N
C1 .6992(4) .4179(4) .2290(4) .0550(15) Uani d . 1 . . C
C2 .7880(4) .4396(5) .2012(5) .0654(17) Uani d . 1 . . C
C3 .8881(6) .3976(6) .1289(6) .103(3) Uani d . 1 . . C
H3 .9085 .3443 .0913 .124 Uiso calc R 1 . . H
C4 .9538(6) .4373(8) .1159(7) .126(4) Uani d . 1 . . C
H4 1.0203 .4111 .0670 .151 Uiso calc R 1 . . H
C5 .9269(6) .5162(8) .1725(8) .124(4) Uani d . 1 . . C
H5 .9754 .5406 .1610 .148 Uiso calc R 1 . . H
C6 .8279(5) .5584(6) .2459(6) .091(2) Uani d . 1 . . C
H6 .8089 .6106 .2842 .109 Uiso calc R 1 . . H
C7 .7587(4) .5191(5) .2594(4) .0647(17) Uani d . 1 . . C
C8 .6509(4) .5456(4) .3222(4) .0499(14) Uani d . 1 . . C
C9 .4985(4) .6376(4) .4519(4) .0434(12) Uani d . 1 . . C
C10 .4409(4) .7132(4) .5260(4) .0465(13) Uani d . 1 . . C
C11 .4647(5) .7810(4) .5542(4) .0534(15) Uani d . 1 . . C
H11 .5303 .7809 .5235 .064 Uiso calc R 1 . . H
C12 .3877(5) .8458(4) .6279(4) .0597(16) Uani d . 1 . . C
H12 .4006 .8929 .6447 .072 Uiso calc R 1 . . H
C13 .2904(5) .8443(4) .6792(4) .0589(16) Uani d . 1 . . C
H13 .2411 .8883 .7309 .071 Uiso calc R 1 . . H
C14 .2663(5) .7775(4) .6535(4) .0526(14) Uani d . 1 . . C
H14 .2014 .7763 .6873 .063 Uiso calc R 1 . . H
C15 .3417(4) .7131(3) .5765(4) .0429(12) Uani d . 1 . . C
C16 .3421(4) .6367(3) .5300(4) .0416(12) Uani d . 1 . . C
C17 .2642(4) .5418(3) .5208(4) .0396(12) Uani d . 1 . . C
C18 .1776(4) .5154(3) .5557(4) .0467(13) Uani d . 1 . . C
C19 .0790(4) .5542(4) .6316(5) .074(2) Uani d . 1 . . C
H19 .0580 .6061 .6714 .089 Uiso calc R 1 . . H
C20 .0151(5) .5098(5) .6432(6) .095(3) Uani d . 1 . . C
H20 -.0523 .5348 .6907 .114 Uiso calc R 1 . . H
C21 .0461(6) .4316(5) .5884(6) .096(3) Uani d . 1 . . C
H21 .0003 .4038 .6012 .116 Uiso calc R 1 . . H
C22 .1427(5) .3926(4) .5152(5) .0713(19) Uani d . 1 . . C
H22 .1631 .3390 .4781 .086 Uiso calc R 1 . . H
C23 .2093(4) .4359(4) .4981(4) .0507(14) Uani d . 1 . . C
C24 .3141(4) .4165(3) .4286(4) .0424(12) Uani d . 1 . . C
C25 .4639(4) .3252(3) .2980(4) .0474(13) Uani d . 1 . . C
C26 .5251(5) .2443(3) .2302(4) .0537(15) Uani d . 1 . . C
C27 .5030(5) .1736(4) .2101(4) .0666(18) Uani d . 1 . . C
H27 .4372 .1741 .2421 .080 Uiso calc R 1 . . H
C28 .5814(8) .1034(4) .1416(5) .089(3) Uani d . 1 . . C
H28 .5688 .0552 .1268 .107 Uiso calc R 1 . . H
C29 .6805(7) .1032(5) .0933(5) .086(3) Uani d . 1 . . C
H29 .7327 .0540 .0480 .103 Uiso calc R 1 . . H
C30 .7025(5) .1730(4) .1109(4) .071(2) Uani d . 1 . . C
H30 .7679 .1732 .0774 .086 Uiso calc R 1 . . H
C31 .6232(5) .2440(3) .1809(4) .0530(15) Uani d . 1 . . C
C32 .6204(5) .3269(3) .2193(4) .0480(14) Uani d . 1 . . C
Sb2 .08550(2) .84664(2) .29813(2) .03758(9) Uani d . 1 . . Sb
N9 .0008(3) .8539(3) .4495(3) .0418(10) Uani d . 1 . . N
N10 .1174(3) .8741(3) .4958(3) .0441(10) Uani d . 1 . . N
N11 .1461(3) .9241(3) .3472(3) .0408(10) Uani d . 1 . . N
N12 .2069(3) 1.0012(3) .2163(3) .0450(11) Uani d . 1 . . N
N13 .0685(3) .9636(3) .2273(3) .0423(10) Uani d . 1 . . N
N14 -.0674(3) .9640(3) .1953(3) .0478(11) Uani d . 1 . . N
N15 -.0750(3) .8892(3) .3263(3) .0414(10) Uani d . 1 . . N
N16 -.1394(3) .8176(3) .4606(3) .0460(11) Uani d . 1 . . N
C33 -.0790(4) .8250(3) .4916(4) .0396(12) Uani d . 1 . . C
C34 -.0898(4) .8028(3) .5799(4) .0402(12) Uani d . 1 . . C
C35 -.1584(4) .7731(3) .6519(4) .0494(14) Uani d . 1 . . C
H35 -.2113 .7648 .6480 .059 Uiso calc R 1 . . H
C36 -.1452(5) .7567(4) .7281(4) .0620(17) Uani d . 1 . . C
H36 -.1891 .7362 .7757 .074 Uiso calc R 1 . . H
C37 -.0671(5) .7703(4) .7353(4) .0609(17) Uani d . 1 . . C
H37 -.0603 .7583 .7877 .073 Uiso calc R 1 . . H
C38 -.0002(4) .8008(3) .6674(4) .0484(14) Uani d . 1 . . C
H38 .0508 .8107 .6733 .058 Uiso calc R 1 . . H
C39 -.0117(4) .8164(3) .5886(3) .0430(13) Uani d . 1 . . C
C40 .0422(4) .8497(3) .5075(4) .0452(13) Uani d . 1 . . C
C41 .1645(4) .9088(3) .4209(4) .0412(12) Uani d . 1 . . C
C42 .2399(4) .9433(3) .4123(4) .0531(15) Uani d . 1 . . C
C43 .2854(4) .9430(4) .4660(5) .0570(15) Uani d . 1 . . C
H43 .2665 .9194 .5206 .068 Uiso calc R 1 . . H
C44 .3603(5) .9790(4) .4366(5) .0593(16) Uani d . 1 . . C
H44 .3923 .9795 .4713 .071 Uiso calc R 1 . . H
C45 .3866(5) 1.0142(4) .3546(5) .0672(18) Uani d . 1 . . C
H45 .4362 1.0386 .3368 .081 Uiso calc R 1 . . H
C46 .3441(4) 1.0155(4) .2980(5) .0562(16) Uani d . 1 . . C
H46 .3638 1.0388 .2432 .067 Uiso calc R 1 . . H
C47 .2680(4) .9784(3) .3306(4) .0455(13) Uani d . 1 . . C
C48 .2061(4) .9688(3) .2910(4) .0441(13) Uani d . 1 . . C
C49 .1404(4) 1.0024(3) .1902(4) .0398(12) Uani d . 1 . . C
C50 .1252(4) 1.0540(3) .1214(4) .0430(12) Uani d . 1 . . C
C51 .1741(5) 1.1067(4) .0671(4) .0543(15) Uani d . 1 . . C
H51 .2292 1.1121 .0692 .065 Uiso calc R 1 . . H
C52 .1386(5) 1.1506(4) .0103(4) .0628(17) Uani d . 1 . . C
H52 .1693 1.1873 -.0258 .075 Uiso calc R 1 . . H
C53 .0588(5) 1.1414(4) .0058(4) .0648(18) Uani d . 1 . . C
H53 .0373 1.1717 -.0341 .078 Uiso calc R 1 . . H
C54 .0091(5) 1.0888(4) .0584(4) .0639(17) Uani d . 1 . . C
H54 -.0456 1.0835 .0553 .077 Uiso calc R 1 . . H
C55 .0451(4) 1.0439(3) .1165(3) .0429(12) Uani d . 1 . . C
C56 .0095(4) .9866(3) .1822(4) .0418(12) Uani d . 1 . . C
C57 -.1058(4) .9194(3) .2626(4) .0432(13) Uani d . 1 . . C
C58 -.1910(4) .8941(3) .2782(4) .0453(13) Uani d . 1 . . C
C59 -.2489(5) .9088(4) .2340(4) .0566(15) Uani d . 1 . . C
H59 -.2374 .9414 .1855 .068 Uiso calc R 1 . . H
C60 -.3245(5) .8740(5) .2633(5) .0712(19) Uani d . 1 . . C
H60 -.3638 .8824 .2340 .085 Uiso calc R 1 . . H
C61 -.3412(5) .8251(5) .3385(5) .074(2) Uani d . 1 . . C
H61 -.3904 .8004 .3568 .089 Uiso calc R 1 . . H
C62 -.2866(5) .8139(4) .3843(4) .0635(17) Uani d . 1 . . C
H62 -.2997 .7837 .4347 .076 Uiso calc R 1 . . H
C63 -.2102(4) .8488(4) .3537(4) .0460(13) Uani d . 1 . . C
C64 -.1385(4) .8496(3) .3844(4) .0423(12) Uani d . 1 . . C

loop_
_atom_site_aniso_label
_atom_site_aniso_U_11
_atom_site_aniso_U_22
_atom_site_aniso_U_33
_atom_site_aniso_U_12
_atom_site_aniso_U_13
_atom_site_aniso_U_23
I1 .0546(2) .04202(18) .0429(2) -.01792(16) -.02194(18) .01002(15)
I2 .0411(2) .03921(17) .0586(2) -.01824(15) -.01892(18) .01487(16)
I3 .0798(3) .0481(2) .0678(3) -.0346(2) -.0166(2) .0189(2)
I4 .0397(2) .0562(2) .0433(2) -.00805(16) -.01647(17) .01290(17)
I5 .0574(3) .0805(3) .0984(4) -.0294(2) -.0476(3) .0093(3)
I6 .0696(3) .0444(2) .0645(3) -.01706(19) -.0349(2) .00688(18)
I7 .0756(3) .0481(2) .1133(4) -.0355(2) -.0377(3) .0260(2)
I8 .0435(3) .0903(4) .1557(6) -.0254(2) -.0438(3) .0210(3)
Sb3 .03525(19) .03459(16) .0422(2) -.01349(14) -.01344(16) .00644(14)
Sb4 .0358(2) .03883(18) .0621(2) -.01751(15) -.01591(18) .00777(17)
Sb1 .03278(18) .03495(16) .04061(19) -.01089(14) -.01567(16) .00776(14)
N1 .031(2) .056(3) .036(2) -.012(2) -.008(2) .003(2)
N2 .043(3) .065(3) .048(3) -.028(2) -.023(2) .015(2)
N3 .036(2) .045(2) .046(3) -.022(2) -.014(2) .008(2)
N4 .036(2) .042(2) .051(3) -.0175(19) -.015(2) .002(2)
N5 .035(2) .033(2) .038(2) -.0112(17) -.013(2) .0046(18)
N6 .056(3) .039(2) .047(3) -.019(2) -.023(2) .009(2)
N7 .047(3) .038(2) .040(3) -.008(2) -.016(2) .0007(19)
N8 .047(3) .047(3) .044(3) -.006(2) -.011(2) .006(2)
C1 .036(3) .066(4) .050(4) -.008(3) -.019(3) .022(3)
C2 .033(3) .077(4) .071(4) -.016(3) -.018(3) .017(4)
C3 .050(5) .107(6) .108(7) -.022(4) -.009(5) .001(5)
C4 .048(5) .146(9) .119(8) -.033(6) .009(5) -.008(7)
C5 .052(5) .151(9) .161(10) -.058(6) -.033(6) .034(8)
C6 .047(4) .120(6) .117(7) -.047(4) -.038(5) .034(5)
C7 .039(3) .088(5) .063(4) -.030(3) -.018(3) .031(4)
C8 .035(3) .063(4) .055(4) -.020(3) -.025(3) .023(3)
C9 .035(3) .052(3) .047(3) -.022(2) -.019(3) .012(3)
C10 .054(4) .051(3) .046(3) -.027(3) -.029(3) .020(3)
C11 .076(4) .063(4) .057(4) -.050(3) -.044(3) .034(3)
C12 .085(5) .048(3) .066(4) -.033(3) -.047(4) .008(3)
C13 .080(5) .050(3) .053(4) -.015(3) -.044(4) .004(3)
C14 .054(4) .047(3) .054(4) -.013(3) -.028(3) .010(3)
C15 .049(3) .033(2) .054(3) -.016(2) -.030(3) .011(2)
C16 .033(3) .040(3) .047(3) -.015(2) -.016(3) .009(2)
C17 .031(3) .036(3) .045(3) -.011(2) -.014(2) .008(2)
C18 .042(3) .037(3) .058(3) -.021(2) -.018(3) .006(2)
C19 .038(3) .057(4) .097(5) -.023(3) -.005(4) -.004(4)
C20 .047(4) .064(4) .130(7) -.029(3) -.001(4) -.011(4)
C21 .071(5) .087(5) .141(8) -.059(5) -.039(5) .016(5)
C22 .072(5) .050(3) .092(5) -.043(3) -.027(4) .010(3)
C23 .048(3) .046(3) .057(4) -.022(3) -.022(3) .005(3)
C24 .049(3) .032(2) .049(3) -.017(2) -.024(3) .011(2)
C25 .052(4) .042(3) .048(3) -.015(3) -.027(3) .016(3)
C26 .074(4) .034(3) .047(3) -.011(3) -.032(3) .008(2)
C27 .083(5) .051(3) .054(4) -.013(3) -.033(4) .001(3)
C28 .153(8) .049(4) .066(5) -.031(5) -.059(6) .010(4)
C29 .121(7) .050(4) .056(5) -.002(4) -.041(5) -.008(3)
C30 .081(5) .056(4) .037(3) .007(3) -.022(3) .004(3)
C31 .068(4) .038(3) .038(3) -.005(3) -.026(3) .012(2)
C32 .051(4) .039(3) .043(3) -.004(3) -.024(3) .013(2)
Sb2 .03268(18) .03033(16) .0430(2) -.01266(13) -.01278(16) .00555(14)
N9 .034(2) .035(2) .054(3) -.0149(18) -.018(2) .0117(19)
N10 .038(3) .041(2) .049(3) -.014(2) -.019(2) .006(2)
N11 .035(2) .039(2) .050(3) -.0199(19) -.018(2) .014(2)
N12 .040(3) .033(2) .055(3) -.0176(19) -.015(2) .007(2)
N13 .036(2) .038(2) .046(3) -.0168(19) -.013(2) .0134(19)
N14 .040(3) .045(2) .055(3) -.017(2) -.021(2) .009(2)
N15 .026(2) .046(2) .046(3) -.0182(19) -.010(2) .011(2)
N16 .041(3) .043(2) .048(3) -.020(2) -.015(2) .009(2)
C33 .036(3) .031(2) .043(3) -.011(2) -.014(2) .005(2)
C34 .034(3) .031(2) .046(3) -.010(2) -.013(2) .007(2)
C35 .049(3) .037(3) .051(3) -.020(2) -.013(3) .003(2)
C36 .077(5) .042(3) .043(4) -.023(3) -.010(3) .003(3)
C37 .083(5) .039(3) .040(3) -.013(3) -.021(3) .002(3)
C38 .052(3) .044(3) .039(3) -.014(3) -.017(3) .002(2)
C39 .042(3) .038(3) .036(3) -.015(2) -.010(2) -.001(2)
C40 .033(3) .048(3) .048(3) -.018(2) -.014(3) .006(2)
C41 .034(3) .030(2) .052(3) -.010(2) -.016(3) -.002(2)
C42 .044(3) .036(3) .069(4) -.009(2) -.024(3) -.004(3)
C43 .051(4) .056(3) .071(4) -.021(3) -.035(3) .006(3)
C44 .055(4) .064(4) .077(5) -.027(3) -.043(4) .014(3)
C45 .049(4) .063(4) .102(6) -.027(3) -.042(4) .017(4)
C46 .046(3) .046(3) .086(5) -.022(3) -.037(3) .016(3)
C47 .035(3) .029(2) .064(4) -.008(2) -.020(3) -.002(2)
C48 .028(3) .034(3) .058(4) -.008(2) -.013(3) .004(2)
C49 .031(3) .031(2) .050(3) -.015(2) -.011(2) .009(2)
C50 .041(3) .036(3) .041(3) -.014(2) -.011(3) .000(2)
C51 .071(4) .044(3) .043(3) -.036(3) -.013(3) .010(3)
C52 .088(5) .050(3) .046(4) -.041(3) -.020(4) .008(3)
C53 .092(5) .054(3) .046(4) -.034(4) -.028(4) .019(3)
C54 .074(4) .053(3) .060(4) -.023(3) -.031(4) .014(3)
C55 .041(3) .033(2) .039(3) -.012(2) -.009(3) .006(2)
C56 .032(3) .033(2) .051(3) -.010(2) -.015(3) .005(2)
C57 .032(3) .040(3) .054(3) -.016(2) -.016(3) .012(3)
C58 .033(3) .046(3) .052(3) -.016(2) -.016(3) .005(3)
C59 .056(4) .070(4) .048(3) -.027(3) -.028(3) .015(3)
C60 .056(4) .098(5) .078(5) -.043(4) -.038(4) .021(4)
C61 .077(5) .108(6) .086(5) -.069(4) -.054(4) .042(4)
C62 .059(4) .089(5) .066(4) -.052(4) -.033(4) .030(4)
C63 .034(3) .061(3) .046(3) -.023(3) -.019(3) .016(3)
C64 .036(3) .035(3) .052(3) -.015(2) -.018(3) .009(2)

loop_
_atom_type_symbol
_atom_type_description
_atom_type_scat_dispersion_real
_atom_type_scat_dispersion_imag
_atom_type_scat_source
C C .0033 .0016 'International Tables Vol C Tables 4.2.6.8 and 6.1.1.4'
H H .0000 .0000 'International Tables Vol C Tables 4.2.6.8 and 6.1.1.4'
N N .0061 .0033 'International Tables Vol C Tables 4.2.6.8 and 6.1.1.4'
Sb Sb -.5866 1.5461 'International Tables Vol C Tables 4.2.6.8 and 6.1.1.4'
I I -.4742 1.8119 'International Tables Vol C Tables 4.2.6.8 and 6.1.1.4'

loop_
_geom_angle_atom_site_label_1
_geom_angle_atom_site_label_2
_geom_angle_atom_site_label_3
_geom_angle_site_symmetry_3
_geom_angle
_geom_angle_publ_flag
I1 Sb3 I3 . 88.53(4) y
I1 Sb3 I2 . 90.36(4) y
I1 Sb3 I5 . 95.39(4) y
I1 Sb3 I4 . 172.56(2) y
I1 Sb3 I1 2_665 77.15(4) y
I2 Sb3 I1 2_665 88.77(3) y
I2 Sb3 I3 . 175.08(2) y
I2 Sb3 I4 . 91.79(4) y
I2 Sb3 I5 . 87.81(3) y
I3 Sb3 I4 . 88.73(4) y
I3 Sb3 I5 . 97.06(3) y
I4 Sb3 I5 . 91.81(4) y
I6 Sb4 I7 . 96.70(4) y
I6 Sb4 I8 . 91.32(4) y
I6 Sb4 I1 2_665 89.12(4) y
I6 Sb4 I2 2_665 113.17(4) y
I6 Sb4 I3 2_665 168.44(2) y
I7 Sb4 I8 . 96.66(4) y
I7 Sb4 I3 2_665 94.86(4) y
I8 Sb4 I1 2_665 92.25(4) y
I8 Sb4 I3 2_665 87.32(4) y
Sb3 I2 Sb4 . 96.53(3) y
Sb3 I1 Sb4 2_665 94.08(4) y
Sb3 I3 Sb4 2_665 97.61(4) y
N1 Sb1 N7 . 78.7(2) y
N1 Sb1 N3 . 78.0(2) y
N7 Sb1 N3 . 126.6(2) y
N1 Sb1 N5 . 125.0(2) y
N7 Sb1 N5 . 77.3(2) y
N3 Sb1 N5 . 78.0(2) y
C8 N1 C1 . 109.1(5) ?
C8 N1 Sb1 . 122.8(3) ?
C1 N1 Sb1 . 121.9(4) ?
C8 N2 C9 . 122.3(5) ?
C9 N3 C16 . 107.6(4) ?
C9 N3 Sb1 . 123.6(3) ?
C16 N3 Sb1 . 121.8(3) ?
C16 N4 C17 . 122.1(4) ?
C24 N5 C17 . 107.7(4) ?
C24 N5 Sb1 . 122.6(3) ?
C17 N5 Sb1 . 121.5(3) ?
C24 N6 C25 . 122.8(5) ?
C32 N7 C25 . 108.0(4) ?
C32 N7 Sb1 . 122.5(4) ?
C25 N7 Sb1 . 123.9(3) ?
C32 N8 C1 . 121.9(5) ?
N8 C1 N1 . 129.1(5) ?
N8 C1 C2 . 123.6(6) ?
N1 C1 C2 . 107.3(6) ?
C3 C2 C7 . 120.7(7) ?
C3 C2 C1 . 130.8(7) ?
C7 C2 C1 . 108.5(5) ?
C4 C3 C2 . 117.3(8) ?
C4 C3 H3 . 121.3 ?
C2 C3 H3 . 121.3 ?
C3 C4 C5 . 123.2(8) ?
C3 C4 H4 . 118.4 ?
C5 C4 H4 . 118.4 ?
C6 C5 C4 . 120.4(8) ?
C6 C5 H5 . 119.8 ?
C4 C5 H5 . 119.8 ?
C7 C6 C5 . 117.1(8) ?
C7 C6 H6 . 121.4 ?
C5 C6 H6 . 121.4 ?
C6 C7 C2 . 121.2(6) ?
C6 C7 C8 . 132.9(7) ?
C2 C7 C8 . 105.7(5) ?
N2 C8 N1 . 127.9(5) ?
N2 C8 C7 . 122.6(6) ?
N1 C8 C7 . 109.4(5) ?
N2 C9 N3 . 126.8(5) ?
N2 C9 C10 . 122.6(5) ?
N3 C9 C10 . 110.5(4) ?
C15 C10 C11 . 119.8(5) ?
C15 C10 C9 . 106.4(4) ?
C11 C10 C9 . 133.8(5) ?
C12 C11 C10 . 117.5(6) ?
C12 C11 H11 . 121.3 ?
C10 C11 H11 . 121.3 ?
C11 C12 C13 . 122.6(5) ?
C11 C12 H12 . 118.7 ?
C13 C12 H12 . 118.7 ?
C12 C13 C14 . 120.6(5) ?
C12 C13 H13 . 119.7 ?
C14 C13 H13 . 119.7 ?
C15 C14 C13 . 118.0(6) ?
C15 C14 H14 . 121.0 ?
C13 C14 H14 . 121.0 ?
C14 C15 C10 . 121.5(5) ?
C14 C15 C16 . 132.2(5) ?
C10 C15 C16 . 106.4(4) ?
N4 C16 N3 . 128.3(5) ?
N4 C16 C15 . 122.6(5) ?
N3 C16 C15 . 109.1(4) ?
N4 C17 N5 . 128.0(5) ?
N4 C17 C18 . 122.6(4) ?
N5 C17 C18 . 109.4(4) ?
C23 C18 C19 . 121.8(5) ?
C23 C18 C17 . 106.6(5) ?
C19 C18 C17 . 131.6(5) ?
C20 C19 C18 . 115.2(6) ?
C20 C19 H19 . 122.4 ?
C18 C19 H19 . 122.4 ?
C21 C20 C19 . 123.1(7) ?
C21 C20 H20 . 118.5 ?
C19 C20 H20 . 118.5 ?
C20 C21 C22 . 121.9(6) ?
C20 C21 H21 . 119.0 ?
C22 C21 H21 . 119.0 ?
C21 C22 C23 . 117.6(6) ?
C21 C22 H22 . 121.2 ?
C23 C22 H22 . 121.2 ?
C22 C23 C18 . 120.3(5) ?
C22 C23 C24 . 133.5(5) ?
C18 C23 C24 . 106.2(4) ?
N6 C24 N5 . 128.2(5) ?
N6 C24 C23 . 121.7(5) ?
N5 C24 C23 . 110.1(4) ?
N6 C25 N7 . 126.4(5) ?
N6 C25 C26 . 123.6(5) ?
N7 C25 C26 . 109.9(5) ?
C31 C26 C27 . 120.8(5) ?
C31 C26 C25 . 106.8(5) ?
C27 C26 C25 . 132.4(6) ?
C28 C27 C26 . 117.7(7) ?
C28 C27 H27 . 121.2 ?
C26 C27 H27 . 121.2 ?
C27 C28 C29 . 120.9(7) ?
C27 C28 H28 . 119.5 ?
C29 C28 H28 . 119.5 ?
C30 C29 C28 . 121.9(7) ?
C30 C29 H29 . 119.1 ?
C28 C29 H29 . 119.1 ?
C29 C30 C31 . 117.3(7) ?
C29 C30 H30 . 121.4 ?
C31 C30 H30 . 121.4 ?
C30 C31 C26 . 121.4(6) ?
C30 C31 C32 . 131.6(7) ?
C26 C31 C32 . 107.0(5) ?
N8 C32 N7 . 129.0(5) ?
N8 C32 C31 . 122.7(5) ?
N7 C32 C31 . 108.3(5) ?
N11 Sb2 N13 . 77.7(2) y
N11 Sb2 N9 . 78.0(2) y
N13 Sb2 N9 . 124.4(2) y
N11 Sb2 N15 . 126.4(2) y
N13 Sb2 N15 . 78.3(2) y
N9 Sb2 N15 . 77.4(2) y
C33 N9 C40 . 107.7(4) ?
C33 N9 Sb2 . 122.7(3) ?
C40 N9 Sb2 . 124.4(3) ?
C40 N10 C41 . 121.7(5) ?
C41 N11 C48 . 108.3(4) ?
C41 N11 Sb2 . 124.4(3) ?
C48 N11 Sb2 . 123.2(4) ?
C49 N12 C48 . 122.3(5) ?
C49 N13 C56 . 107.8(4) ?
C49 N13 Sb2 . 124.0(3) ?
C56 N13 Sb2 . 123.9(3) ?
C56 N14 C57 . 122.2(5) ?
C57 N15 C64 . 108.1(4) ?
C57 N15 Sb2 . 123.4(3) ?
C64 N15 Sb2 . 121.6(3) ?
C33 N16 C64 . 122.3(4) ?
N16 C33 N9 . 128.4(5) ?
N16 C33 C34 . 122.4(5) ?
N9 C33 C34 . 109.2(5) ?
C39 C34 C35 . 119.5(5) ?
C39 C34 C33 . 106.7(5) ?
C35 C34 C33 . 133.8(5) ?
C36 C35 C34 . 118.3(6) ?
C36 C35 H35 . 120.9 ?
C34 C35 H35 . 120.9 ?
C35 C36 C37 . 121.4(6) ?
C35 C36 H36 . 119.3 ?
C37 C36 H36 . 119.3 ?
C38 C37 C36 . 121.9(6) ?
C38 C37 H37 . 119.0 ?
C36 C37 H37 . 119.0 ?
C37 C38 C39 . 117.3(6) ?
C37 C38 H38 . 121.3 ?
C39 C38 H38 . 121.3 ?
C38 C39 C34 . 121.6(5) ?
C38 C39 C40 . 131.6(5) ?
C34 C39 C40 . 106.8(5) ?
N10 C40 N9 . 127.9(5) ?
N10 C40 C39 . 122.5(5) ?
N9 C40 C39 . 109.6(4) ?
N10 C41 N11 . 128.5(5) ?
N10 C41 C42 . 121.6(5) ?
N11 C41 C42 . 109.6(5) ?
C43 C42 C47 . 120.9(6) ?
C43 C42 C41 . 132.3(6) ?
C47 C42 C41 . 106.7(5) ?
C42 C43 C44 . 118.6(6) ?
C42 C43 H43 . 120.7 ?
C44 C43 H43 . 120.7 ?
C45 C44 C43 . 119.3(6) ?
C45 C44 H44 . 120.4 ?
C43 C44 H44 . 120.4 ?
C46 C45 C44 . 124.5(6) ?
C46 C45 H45 . 117.7 ?
C44 C45 H45 . 117.7 ?
C45 C46 C47 . 114.4(6) ?
C45 C46 H46 . 122.8 ?
C47 C46 H46 . 122.8 ?
C42 C47 C46 . 122.3(6) ?
C42 C47 C48 . 107.4(5) ?
C46 C47 C48 . 130.3(6) ?
N12 C48 N11 . 127.9(5) ?
N12 C48 C47 . 124.1(5) ?
N11 C48 C47 . 107.9(5) ?
N12 C49 N13 . 127.3(5) ?
N12 C49 C50 . 123.4(4) ?
N13 C49 C50 . 109.1(5) ?
C55 C50 C51 . 121.2(5) ?
C55 C50 C49 . 107.1(4) ?
C51 C50 C49 . 131.8(5) ?
C52 C51 C50 . 117.8(6) ?
C52 C51 H51 . 121.1 ?
C50 C51 H51 . 121.1 ?
C51 C52 C53 . 121.3(6) ?
C51 C52 H52 . 119.4 ?
C53 C52 H52 . 119.4 ?
C52 C53 C54 . 122.3(6) ?
C52 C53 H53 . 118.8 ?
C54 C53 H53 . 118.8 ?
C53 C54 C55 . 116.5(6) ?
C53 C54 H54 . 121.7 ?
C55 C54 H54 . 121.7 ?
C50 C55 C54 . 120.9(5) ?
C50 C55 C56 . 107.9(5) ?
C54 C55 C56 . 131.1(5) ?
N14 C56 N13 . 128.6(5) ?
N14 C56 C55 . 123.4(5) ?
N13 C56 C55 . 108.0(4) ?
N14 C57 N15 . 128.0(5) ?
N14 C57 C58 . 122.9(5) ?
N15 C57 C58 . 109.1(4) ?
C59 C58 C63 . 121.2(5) ?
C59 C58 C57 . 131.9(5) ?
C63 C58 C57 . 106.9(5) ?
C58 C59 C60 . 118.9(6) ?
C58 C59 H59 . 120.6 ?
C60 C59 H59 . 120.6 ?
C59 C60 C61 . 119.4(6) ?
C59 C60 H60 . 120.3 ?
C61 C60 H60 . 120.3 ?
C62 C61 C60 . 121.5(6) ?
C62 C61 H61 . 119.3 ?
C60 C61 H61 . 119.3 ?
C61 C62 C63 . 118.4(6) ?
C61 C62 H62 . 120.8 ?
C63 C62 H62 . 120.8 ?
C58 C63 C62 . 120.6(5) ?
C58 C63 C64 . 105.9(5) ?
C62 C63 C64 . 133.5(5) ?
N16 C64 N15 . 127.1(5) ?
N16 C64 C63 . 123.0(5) ?
N15 C64 C63 . 109.9(5) ?

loop_
_geom_bond_atom_site_label_1
_geom_bond_atom_site_label_2
_geom_bond_site_symmetry_2
_geom_bond_distance
_geom_bond_publ_flag
Sb3 I1 . 3.1790(10) y
Sb3 I2 . 3.0460(10) y
Sb3 I3 . 2.9840(10) y
Sb3 I4 . 2.9570(10) y
Sb3 I5 . 2.8340(10) y
Sb3 I1 2_665 3.4000(10) y
Sb4 I6 . 2.8490(10) y
Sb4 I7 . 2.8140(10) y
Sb4 I8 . 2.7790(10) y
Sb4 I2 . 3.3540(10) y
Sb4 I1 2_665 3.3620(10) y
Sb4 I3 2_665 3.3705(9) y
Sb1 N1 . 2.181(4) y
Sb1 N7 . 2.189(4) y
Sb1 N3 . 2.191(4) y
Sb1 N5 . 2.209(4) y
Sb1 I4 . 3.6530(10) y
Sb1 I6 . 3.7290(10) y
Sb1 I1 2_665 3.5460(10) y
N1 C8 . 1.383(7) ?
N1 C1 . 1.391(7) ?
N2 C8 . 1.331(7) ?
N2 C9 . 1.344(6) ?
N3 C9 . 1.375(6) ?
N3 C16 . 1.384(6) ?
N4 C16 . 1.325(6) ?
N4 C17 . 1.338(6) ?
N5 C24 . 1.363(6) ?
N5 C17 . 1.376(6) ?
N6 C24 . 1.328(6) ?
N6 C25 . 1.328(7) ?
N7 C32 . 1.379(7) ?
N7 C25 . 1.381(7) ?
N8 C32 . 1.306(7) ?
N8 C1 . 1.313(7) ?
C1 C2 . 1.443(8) ?
C2 C3 . 1.396(9) ?
C2 C7 . 1.413(9) ?
C3 C4 . 1.346(11) ?
C3 H3 . .9300 ?
C4 C5 . 1.403(12) ?
C4 H4 . .9300 ?
C5 C6 . 1.393(11) ?
C5 H5 . .9300 ?
C6 C7 . 1.389(9) ?
C6 H6 . .9300 ?
C7 C8 . 1.440(8) ?
C9 C10 . 1.435(7) ?
C10 C15 . 1.409(7) ?
C10 C11 . 1.424(7) ?
C11 C12 . 1.360(8) ?
C11 H11 . .9300 ?
C12 C13 . 1.394(8) ?
C12 H12 . .9300 ?
C13 C14 . 1.396(8) ?
C13 H13 . .9300 ?
C14 C15 . 1.381(7) ?
C14 H14 . .9300 ?
C15 C16 . 1.460(7) ?
C17 C18 . 1.446(7) ?
C18 C23 . 1.396(7) ?
C18 C19 . 1.400(8) ?
C19 C20 . 1.384(8) ?
C19 H19 . .9300 ?
C20 C21 . 1.358(10) ?
C20 H20 . .9300 ?
C21 C22 . 1.365(9) ?
C21 H21 . .9300 ?
C22 C23 . 1.390(7) ?
C22 H22 . .9300 ?
C23 C24 . 1.446(7) ?
C25 C26 . 1.434(7) ?
C26 C31 . 1.390(8) ?
C26 C27 . 1.392(8) ?
C27 C28 . 1.368(9) ?
C27 H27 . .9300 ?
C28 C29 . 1.405(11) ?
C28 H28 . .9300 ?
C29 C30 . 1.361(10) ?
C29 H29 . .9300 ?
C30 C31 . 1.389(8) ?
C30 H30 . .9300 ?
C31 C32 . 1.467(8) ?
Sb2 N11 . 2.185(4) y
Sb2 N13 . 2.189(4) y
Sb2 N9 . 2.212(4) y
Sb2 N15 . 2.217(4) y
Sb2 I2 . 3.5426(9) y
Sb2 I4 . 3.5480(10) y
Sb2 I5 . 3.9180(10) y
N9 C33 . 1.383(6) ?
N9 C40 . 1.383(7) ?
N10 C40 . 1.322(6) ?
N10 C41 . 1.347(7) ?
N11 C41 . 1.378(7) ?
N11 C48 . 1.390(6) ?
N12 C49 . 1.313(6) ?
N12 C48 . 1.326(7) ?
N13 C49 . 1.386(6) ?
N13 C56 . 1.404(6) ?
N14 C56 . 1.323(6) ?
N14 C57 . 1.332(6) ?
N15 C57 . 1.367(7) ?
N15 C64 . 1.374(6) ?
N16 C33 . 1.321(6) ?
N16 C64 . 1.347(7) ?
C33 C34 . 1.441(7) ?
C34 C39 . 1.407(7) ?
C34 C35 . 1.410(7) ?
C35 C36 . 1.377(8) ?
C35 H35 . .9300 ?
C36 C37 . 1.395(9) ?
C36 H36 . .9300 ?
C37 C38 . 1.372(8) ?
C37 H37 . .9300 ?
C38 C39 . 1.405(7) ?
C38 H38 . .9300 ?
C39 C40 . 1.433(7) ?
C41 C42 . 1.445(7) ?
C42 C43 . 1.383(8) ?
C42 C47 . 1.389(8) ?
C43 C44 . 1.392(8) ?
C43 H43 . .9300 ?
C44 C45 . 1.394(9) ?
C44 H44 . .9300 ?
C45 C46 . 1.384(8) ?
C45 H45 . .9300 ?
C46 C47 . 1.420(7) ?
C46 H46 . .9300 ?
C47 C48 . 1.464(7) ?
C49 C50 . 1.452(7) ?
C50 C55 . 1.381(7) ?
C50 C51 . 1.384(7) ?
C51 C52 . 1.369(8) ?
C51 H51 . .9300 ?
C52 C53 . 1.368(9) ?
C52 H52 . .9300 ?
C53 C54 . 1.379(8) ?
C53 H53 . .9300 ?
C54 C55 . 1.399(8) ?
C54 H54 . .9300 ?
C55 C56 . 1.452(7) ?
C57 C58 . 1.464(7) ?
C58 C59 . 1.380(7) ?
C58 C63 . 1.394(7) ?
C59 C60 . 1.390(8) ?
C59 H59 . .9300 ?
C60 C61 . 1.426(9) ?
C60 H60 . .9300 ?
C61 C62 . 1.363(8) ?
C61 H61 . .9300 ?
C62 C63 . 1.399(7) ?
C62 H62 . .9300 ?
C63 C64 . 1.455(7) ?
